data_1544446
loop_
_publ_author_name
'Kato, S.'
'Abe, T.'
'Sugai, M.'
'Takizawa, H.'
'Endo, T.'

_publ_section_title
;
 Synthesis and lattice distortion of the perovskite-type oxides
 Sr2(Sr1-xMx)TaOz (M=Ca,Nd)
;
_journal_name_full 'Journal of the Ceramic Society of Japan'
_journal_page_first 633
_journal_page_last 638
_journal_volume 107
_journal_year 1999
_chemical_formula_sum 'Nd O6 Sr2 Ta'
_chemical_name_common Sr2NdTaO6
_space_group_IT_number 14
_space_group_name_H-M_alt 'P 1 21/n 1'
_symmetry_space_group_name_Hall '-P 2yn'
_symmetry_space_group_name_H-M 'P 1 21/n 1'
_cell_angle_alpha 90
_cell_angle_beta 89.771(2)
_cell_angle_gamma 90
_cell_formula_units_Z 2
_cell_length_a 5.8670(1)
_cell_length_b 5.9798(2)
_cell_length_c 8.3608(2)
_cell_volume 293.324(13)
_cod_data_source_file Sr2NdTaO6.cif
_cod_data_source_block Sr2NdTaO6
_cod_original_formula_sum 'Sr2 Nd Ta O6'
_cod_database_code 1544446

loop_
_space_group_symop_operation_xyz
'x, y, z'
'-x, -y, -z'
'-x+1/2, y+1/2, -z+1/2'
'x+1/2, -y+1/2, z+1/2'

loop_
_atom_site_label
_atom_site_occupancy
_atom_site_fract_x
_atom_site_fract_y
_atom_site_fract_z
_atom_site_adp_type
_atom_site_B_iso_or_equiv
_atom_site_type_symbol
Sr1 1.0 0.5130(5) 0.4591(7) 0.2510(10) Biso 1.000000 Sr
Nd1 1.0 0.500000 0.000000 0.000000 Biso 1.000000 Nd
Ta1 1.0 0.000000 0.500000 0.000000 Biso 1.000000 Ta
O1 1.0 0.271(7) 0.327(6) -0.044(6) Biso 1.000000 O
O2 1.0 0.415(4) 0.015(5) 0.269(5) Biso 1.000000 O
O3 1.0 0.207(7) 0.745(8) -0.066(5) Biso 1.000000 O
